data_9014630
loop_
_publ_author_name
'Fujino, K.'
'Sasaki, S.'
'Takeuchi, Y.'
'Sadanaga, R.'

_publ_section_title
;
 X-ray determination of electron distributions in forsterite, fayalite and tephroite
;
_journal_issue 3
_journal_name_full 'Acta Crystallographica, Section B'
_journal_page_first 513
_journal_page_last 518
_journal_paper_doi 10.1107/S0567740881003506
_journal_volume 37
_journal_year 1981
_chemical_compound_source Synthetic
_chemical_formula_sum 'Mn2 O4 Si'
_chemical_name_mineral Tephroite
_space_group_IT_number 62
_symmetry_space_group_name_Hall '-P 2c 2ab'
_symmetry_space_group_name_H-M 'P b n m'
_cell_angle_alpha 90
_cell_angle_beta 90
_cell_angle_gamma 90
_cell_length_a 4.9023
_cell_length_b 10.5964
_cell_length_c 6.2567
_cell_formula_units_Z 4
_cell_volume 325.015
_database_code_amcsd 0019695
_exptl_crystal_density_diffrn 4.127
_cod_original_formula_sum 'Mn2 Si O4'
_cod_database_code 9014630

loop_
_space_group_symop_operation_xyz
x,y,z
x,y,1/2-z
-x,-y,1/2+z
1/2+x,1/2-y,1/2+z
1/2-x,1/2+y,1/2-z
1/2-x,1/2+y,z
1/2+x,1/2-y,-z
-x,-y,-z

loop_
_atom_site_label
_atom_site_fract_x
_atom_site_fract_y
_atom_site_fract_z
_atom_site_U_iso_or_equiv
Mn1 0.00000 0.00000 0.00000 0.00785
Mn2 0.98792(6) 0.28041(3) 0.25000 0.00673
Si 0.42755(11) 0.09643(5) 0.25000 0.00484
O1 0.75776(26) 0.09363(14) 0.25000 0.00680
O2 0.21088(28) 0.45369(13) 0.25000 0.00686
O3 0.28706(19) 0.16384(9) 0.04140(16) 0.00733

loop_
_cod_related_entry_id
_cod_related_entry_database
_cod_related_entry_code
1 AMCSD 0019695
